data_4076743
loop_
_publ_author_name
'Zhang, Qian-Feng'
'Lai, Chui-Ying'
'Wong, Wai-Yeung'
'Leung, Wa-Hung'

_publ_section_title
;
 \s-Acetylide Complexes of Ruthenium(IV) and Osmium(IV) Thiolates
;
_journal_issue 19
_journal_name_full Organometallics
_journal_page_first 4017
_journal_paper_doi 10.1021/om011019t
_journal_volume 21
_journal_year 2002
_chemical_formula_sum 'C36 H58 N4 O2 Ru S2'
_chemical_formula_weight 744.05
_chemical_name_systematic
; 
 trans-[Ru(t-BuNC)4(Sxylyl)2].2H2O? 
;
_space_group_IT_number 1
_symmetry_cell_setting triclinic
_symmetry_space_group_name_Hall 'P 1'
_symmetry_space_group_name_H-M 'P 1'
_atom_sites_solution_hydrogens geom
_atom_sites_solution_primary direct
_atom_sites_solution_secondary difmap
_audit_creation_method SHELXL-97
_cell_angle_alpha 108.9010(10)
_cell_angle_beta 100.5380(10)
_cell_angle_gamma 97.5340(10)
_cell_formula_units_Z 1
_cell_length_a 9.2197(7)
_cell_length_b 9.9086(7)
_cell_length_c 12.3324(9)
_cell_measurement_temperature 293(2)
_cell_volume 1025.71(13)
_computing_data_reduction SAINT
_computing_structure_refinement 'SHELXL-97 (Sheldrick, 1997)'
_computing_structure_solution 'SHELXS-97 (Sheldrick, 1990)'
_diffrn_ambient_temperature 293(2)
_diffrn_measured_fraction_theta_full 0.919
_diffrn_measured_fraction_theta_max 0.919
_diffrn_measurement_device_type 'Smart CCD'
_diffrn_radiation_monochromator graphite
_diffrn_radiation_source 'fine-focus sealed tube'
_diffrn_radiation_type MoK\a
_diffrn_radiation_wavelength 0.71073
_diffrn_reflns_av_R_equivalents 0.0098
_diffrn_reflns_av_sigmaI/netI 0.0112
_diffrn_reflns_limit_h_max 11
_diffrn_reflns_limit_h_min -11
_diffrn_reflns_limit_k_max 6
_diffrn_reflns_limit_k_min -12
_diffrn_reflns_limit_l_max 15
_diffrn_reflns_limit_l_min -15
_diffrn_reflns_number 5940
_diffrn_reflns_theta_full 27.50
_diffrn_reflns_theta_max 27.50
_diffrn_reflns_theta_min 1.80
_exptl_absorpt_coefficient_mu 0.516
_exptl_crystal_colour yellow
_exptl_crystal_density_diffrn 1.205
_exptl_crystal_density_method 'not measured'
_exptl_crystal_description block
_exptl_crystal_F_000 394
_exptl_crystal_size_max 0.28
_exptl_crystal_size_mid 0.20
_exptl_crystal_size_min 0.17
_refine_diff_density_max 0.634
_refine_diff_density_min -0.682
_refine_diff_density_rms 0.070
_refine_ls_abs_structure_details 'Flack H D (1983), Acta Cryst. A39, 876-881'
_refine_ls_abs_structure_Flack 0.00
_refine_ls_extinction_coef 0.0000(13)
_refine_ls_extinction_expression Fc^*^=kFc[1+0.001xFc^2^\l^3^/sin(2\q)]^-1/4^
_refine_ls_extinction_method SHELXL
_refine_ls_goodness_of_fit_ref 1.050
_refine_ls_hydrogen_treatment mixed
_refine_ls_matrix_type full
_refine_ls_number_parameters 397
_refine_ls_number_reflns 5114
_refine_ls_number_restraints 3
_refine_ls_restrained_S_all 1.050
_refine_ls_R_factor_all 0.0371
_refine_ls_R_factor_gt 0.0368
_refine_ls_shift/su_max 2.089
_refine_ls_shift/su_mean 0.016
_refine_ls_structure_factor_coef Fsqd
_refine_ls_weighting_details 'calc w=1/[\s^2^(Fo^2^)+(0.0830P)^2^+0.2583P] where P=(Fo^2^+2Fc^2^)/3'
_refine_ls_weighting_scheme calc
_refine_ls_wR_factor_gt 0.1026
_refine_ls_wR_factor_ref 0.1035
_reflns_number_gt 5070
_reflns_number_total 5114
_reflns_threshold_expression >2sigma(I)
_cod_data_source_file om011019t.cif
_cod_data_source_block wy0478wm
_cod_depositor_comments
;
The following automatic conversions were performed:

'_symmetry_cell_setting' value 'Triclinic' changed to 'triclinic'
according to /home/saulius/struct/CIF-dictionaries/cif_core.dic
dictionary named 'cif_core.dic' version 2.4.1 from 2010-06-29.

Automatic conversion script
Id: cif_fix_values 1715 2011-07-08 13:25:40Z adriana 
;
_cod_original_sg_symbol_H-M P1
_cod_database_code 4076743

loop_
_symmetry_equiv_pos_as_xyz
'x, y, z'

loop_
_atom_site_label
_atom_site_type_symbol
_atom_site_fract_x
_atom_site_fract_y
_atom_site_fract_z
_atom_site_U_iso_or_equiv
_atom_site_adp_type
_atom_site_occupancy
_atom_site_symmetry_multiplicity
_atom_site_calc_flag
_atom_site_refinement_flags
C1 C 0.9745(3) 0.7099(4) 0.2927(3) 0.0510(10) Uani 1 1 d .
C2 C 0.9982(4) 0.8569(6) 0.3474(4) 0.0770(15) Uani 1 1 d .
C3 C 1.0367(5) 0.9220(8) 0.4766(5) 0.108(2) Uani 1 1 d .
H3A H 1.0536 1.0219 0.5174 0.130 Uiso 1 1 calc R
C4 C 1.0466(5) 0.8110(9) 0.5382(4) 0.125(3) Uani 1 1 d .
H4A H 1.0604 0.8416 0.6197 0.150 Uiso 1 1 calc R
C5 C 1.0362(5) 0.6777(8) 0.4790(4) 0.101(2) Uani 1 1 d .
H5A H 1.0555 0.6130 0.5175 0.121 Uiso 1 1 calc R
C6 C 0.9965(4) 0.6289(6) 0.3577(4) 0.0715(14) Uani 1 1 d .
C7 C 0.9839(6) 0.9641(5) 0.2798(5) 0.0909(18) Uani 1 1 d .
H7A H 0.9640 0.9109 0.1965 0.136 Uiso 1 1 calc R
H7B H 1.0763 1.0350 0.3045 0.136 Uiso 1 1 calc R
H7C H 0.9027 1.0125 0.2967 0.136 Uiso 1 1 calc R
C8 C 0.9844(6) 0.4524(6) 0.2861(5) 0.110(2) Uani 1 1 d .
H8A H 0.9574 0.4318 0.2026 0.165 Uiso 1 1 calc R
H8B H 0.9089 0.3964 0.3074 0.165 Uiso 1 1 calc R
H8C H 1.0800 0.4272 0.3071 0.165 Uiso 1 1 calc R
C9 C 0.3874(4) 0.4937(5) -0.2228(3) 0.0493(10) Uani 1 1 d .
C10 C 0.3776(5) 0.6007(6) -0.2845(4) 0.0811(14) Uani 1 1 d .
C11 C 0.3460(6) 0.5194(9) -0.4136(4) 0.140(2) Uani 1 1 d .
H11A H 0.3448 0.5730 -0.4631 0.169 Uiso 1 1 calc R
C12 C 0.3167(7) 0.3596(11) -0.4682(5) 0.125(3) Uani 1 1 d .
H12A H 0.2819 0.3122 -0.5495 0.150 Uiso 1 1 calc R
C13 C 0.3391(6) 0.2946(9) -0.4046(4) 0.117(3) Uani 1 1 d .
H13A H 0.3321 0.1952 -0.4421 0.141 Uiso 1 1 calc R
C14 C 0.3737(4) 0.3416(5) -0.2849(4) 0.0690(15) Uani 1 1 d .
C15 C 0.3847(8) 0.7406(7) -0.2382(6) 0.113(2) Uani 1 1 d .
H15A H 0.3743 0.7812 -0.2994 0.170 Uiso 1 1 calc R
H15B H 0.4801 0.7860 -0.1827 0.170 Uiso 1 1 calc R
H15C H 0.3049 0.7576 -0.1984 0.170 Uiso 1 1 calc R
C16 C 0.3862(6) 0.2416(6) -0.2256(6) 0.105(3) Uani 1 1 d .
H16A H 0.3750 0.1455 -0.2822 0.157 Uiso 1 1 calc R
H16B H 0.3088 0.2424 -0.1830 0.157 Uiso 1 1 calc R
H16C H 0.4833 0.2690 -0.1714 0.157 Uiso 1 1 calc R
C17 C 0.7499(3) 0.4905(3) -0.1153(2) 0.0319(7) Uani 1 1 d .
C18 C 0.8556(4) 0.4041(5) -0.2902(3) 0.0575(10) Uani 1 1 d .
C19 C 0.7609(11) 0.4308(13) -0.3956(8) 0.219(5) Uani 1 1 d .
H19A H 0.7731 0.5337 -0.3794 0.329 Uiso 1 1 calc R
H19B H 0.6565 0.3896 -0.4073 0.329 Uiso 1 1 calc R
H19C H 0.7942 0.3857 -0.4656 0.329 Uiso 1 1 calc R
C20 C 0.8091(10) 0.2410(8) -0.3484(7) 0.273(3) Uani 1 1 d .
H20A H 0.8636 0.1959 -0.3005 0.409 Uiso 1 1 calc R
H20B H 0.8312 0.2113 -0.4248 0.409 Uiso 1 1 calc R
H20C H 0.7029 0.2116 -0.3570 0.409 Uiso 1 1 calc R
C21 C 1.0038(6) 0.4879(11) -0.2596(5) 0.164(4) Uani 1 1 d .
H21A H 1.0664 0.4630 -0.2007 0.245 Uiso 1 1 calc R
H21B H 1.0014 0.5896 -0.2289 0.245 Uiso 1 1 calc R
H21C H 1.0438 0.4677 -0.3285 0.245 Uiso 1 1 calc R
C22 C 0.6246(4) 0.4332(4) 0.0765(3) 0.0504(10) Uani 1 1 d .
C23 C 0.5021(6) 0.2279(5) 0.1398(4) 0.0921(14) Uani 1 1 d .
C24 C 0.3883(6) 0.1144(6) 0.0243(6) 0.111(2) Uani 1 1 d .
H24A H 0.3109 0.1602 -0.0026 0.166 Uiso 1 1 calc R
H24B H 0.3434 0.0330 0.0414 0.166 Uiso 1 1 calc R
H24C H 0.4415 0.0809 -0.0362 0.166 Uiso 1 1 calc R
C25 C 0.6181(8) 0.1593(6) 0.1868(7) 0.220(2) Uani 1 1 d .
H25A H 0.6865 0.2304 0.2561 0.330 Uiso 1 1 calc R
H25B H 0.6726 0.1213 0.1282 0.330 Uiso 1 1 calc R
H25C H 0.5709 0.0812 0.2068 0.330 Uiso 1 1 calc R
C26 C 0.4421(10) 0.3018(8) 0.2412(6) 0.284(3) Uani 1 1 d .
H26A H 0.5232 0.3682 0.3041 0.427 Uiso 1 1 calc R
H26B H 0.3943 0.2306 0.2678 0.427 Uiso 1 1 calc R
H26C H 0.3699 0.3547 0.2177 0.427 Uiso 1 1 calc R
C27 C 0.6277(4) 0.7130(4) 0.1725(3) 0.0492(10) Uani 1 1 d .
C28 C 0.5243(5) 0.8164(6) 0.3712(3) 0.0659(13) Uani 1 1 d .
C29 C 0.3676(6) 0.7155(7) 0.3413(4) 0.0897(16) Uani 1 1 d .
H29A H 0.3802 0.6185 0.3334 0.134 Uiso 1 1 calc R
H29B H 0.3079 0.7145 0.2684 0.134 Uiso 1 1 calc R
H29C H 0.3176 0.7513 0.4035 0.134 Uiso 1 1 calc R
C30 C 0.4798(9) 0.9605(7) 0.3798(7) 0.193(2) Uani 1 1 d .
H30A H 0.5687 1.0340 0.3984 0.289 Uiso 1 1 calc R
H30B H 0.4262 0.9878 0.4408 0.289 Uiso 1 1 calc R
H30C H 0.4162 0.9511 0.3057 0.289 Uiso 1 1 calc R
C31 C 0.6213(5) 0.7822(10) 0.4615(3) 0.136(4) Uani 1 1 d .
H31A H 0.7206 0.8412 0.4821 0.204 Uiso 1 1 calc R
H31B H 0.6266 0.6811 0.4317 0.204 Uiso 1 1 calc R
H31C H 0.5810 0.8017 0.5302 0.204 Uiso 1 1 calc R
C32 C 0.7470(3) 0.7804(3) -0.0114(3) 0.0368(8) Uani 1 1 d .
C33 C 0.8638(5) 0.9859(5) -0.0771(5) 0.0775(14) Uani 1 1 d .
C34 C 0.9706(5) 0.9300(7) -0.1400(6) 0.120(2) Uani 1 1 d .
H34A H 0.9186 0.8603 -0.2164 0.180 Uiso 1 1 calc R
H34B H 1.0311 0.8836 -0.0970 0.180 Uiso 1 1 calc R
H34C H 1.0343 1.0085 -0.1490 0.180 Uiso 1 1 calc R
C35 C 0.9556(12) 1.0953(9) 0.0337(9) 0.241(4) Uani 1 1 d .
H35A H 1.0298 1.0530 0.0694 0.362 Uiso 1 1 calc R
H35B H 0.8923 1.1287 0.0863 0.362 Uiso 1 1 calc R
H35C H 1.0052 1.1761 0.0182 0.362 Uiso 1 1 calc R
C36 C 0.7570(8) 1.0761(6) -0.1135(6) 0.1321(18) Uani 1 1 d .
H36A H 0.6860 1.0170 -0.1863 0.198 Uiso 1 1 calc R
H36B H 0.8134 1.1576 -0.1241 0.198 Uiso 1 1 calc R
H36C H 0.7039 1.1108 -0.0532 0.198 Uiso 1 1 calc R
N1 N 0.7884(3) 0.4388(4) -0.1966(2) 0.0548(9) Uani 1 1 d .
N2 N 0.5824(4) 0.3412(4) 0.1097(3) 0.0564(9) Uani 1 1 d .
N3 N 0.5815(3) 0.7644(4) 0.2580(3) 0.0533(10) Uani 1 1 d .
N4 N 0.7906(4) 0.8743(3) -0.0356(3) 0.0546(9) Uani 1 1 d .
O1 O 0.2451(4) 0.8227(4) 0.0810(3) 0.0834(8) Uiso 1 1 d .
O2 O 0.1702(4) 0.4047(4) 0.0296(3) 0.0967(10) Uiso 1 1 d .
Ru1 Ru 0.68620(4) 0.60520(4) 0.03345(3) 0.03352(4) Uani 1 1 d .
S1 S 0.95079(7) 0.64131(9) 0.13617(6) 0.0481(3) Uani 1 1 d .
S2 S 0.42260(9) 0.57049(10) -0.06723(7) 0.0486(3) Uani 1 1 d .

loop_
_atom_site_aniso_label
_atom_site_aniso_U_11
_atom_site_aniso_U_22
_atom_site_aniso_U_33
_atom_site_aniso_U_23
_atom_site_aniso_U_13
_atom_site_aniso_U_12
C1 0.0291(11) 0.082(2) 0.0421(13) 0.0223(14) 0.0114(10) 0.0081(13)
C2 0.0451(15) 0.121(4) 0.059(2) 0.022(2) 0.0092(15) 0.0297(19)
C3 0.054(2) 0.123(4) 0.090(3) -0.031(3) 0.018(2) 0.006(3)
C4 0.064(2) 0.267(7) 0.0452(17) 0.047(3) 0.0228(16) 0.051(3)
C5 0.0514(18) 0.191(5) 0.078(2) 0.064(3) 0.0216(18) 0.033(3)
C6 0.0335(14) 0.109(3) 0.0684(19) 0.037(2) 0.0098(14) -0.0099(18)
C7 0.105(3) 0.052(2) 0.108(3) 0.015(2) 0.030(3) 0.019(2)
C8 0.086(3) 0.097(3) 0.147(4) 0.076(3) -0.022(3) 0.007(3)
C9 0.0281(12) 0.072(2) 0.0430(15) 0.0171(16) 0.0099(11) 0.0028(14)
C10 0.0510(18) 0.146(3) 0.075(2) 0.072(2) 0.0166(17) 0.032(2)
C11 0.060(2) 0.330(6) 0.0795(19) 0.138(3) 0.0212(18) 0.032(3)
C12 0.079(3) 0.202(8) 0.055(3) 0.002(4) 0.017(2) 0.008(4)
C13 0.069(3) 0.197(7) 0.041(2) -0.016(3) 0.002(2) 0.043(4)
C14 0.0386(16) 0.066(2) 0.066(2) -0.019(2) 0.0097(17) -0.0024(17)
C15 0.099(4) 0.133(4) 0.136(3) 0.103(3) 0.013(3) 0.001(4)
C16 0.067(3) 0.070(4) 0.126(5) -0.011(4) -0.013(3) 0.006(3)
C17 0.0306(10) 0.0406(12) 0.0245(9) 0.0111(9) 0.0124(8) 0.0006(10)
C18 0.0707(17) 0.070(2) 0.0387(12) 0.0146(13) 0.0307(12) 0.0247(16)
C19 0.171(8) 0.383(12) 0.185(5) 0.195(6) 0.063(5) 0.061(9)
C20 0.547(7) 0.069(4) 0.237(4) -0.009(3) 0.321(4) 0.026(5)
C21 0.049(2) 0.345(12) 0.082(3) 0.067(5) 0.025(2) 0.001(4)
C22 0.0502(14) 0.0715(19) 0.0365(11) 0.0232(13) 0.0193(11) 0.0142(15)
C23 0.100(3) 0.0893(17) 0.131(2) 0.0907(16) 0.044(2) 0.009(2)
C24 0.086(3) 0.071(3) 0.167(5) 0.043(3) 0.029(3) -0.010(3)
C25 0.127(4) 0.285(2) 0.421(4) 0.331(2) 0.091(4) 0.061(3)
C26 0.626(8) 0.099(3) 0.293(4) 0.116(3) 0.386(4) 0.127(5)
C27 0.0363(14) 0.0484(18) 0.0592(19) 0.0148(15) 0.0124(14) 0.0058(14)
C28 0.069(2) 0.074(3) 0.0449(15) 0.0000(17) 0.0382(14) 0.003(2)
C29 0.072(3) 0.136(4) 0.080(2) 0.056(2) 0.0377(19) 0.016(3)
C30 0.365(6) 0.118(3) 0.231(5) 0.110(3) 0.241(4) 0.151(4)
C31 0.052(2) 0.316(10) 0.0387(15) 0.061(3) 0.0177(15) 0.030(4)
C32 0.0331(12) 0.0263(12) 0.0527(16) 0.0145(11) 0.0158(12) 0.0032(11)
C33 0.0704(18) 0.0562(18) 0.143(3) 0.056(2) 0.069(2) 0.0231(17)
C34 0.098(2) 0.106(4) 0.192(5) 0.061(3) 0.107(2) 0.019(3)
C35 0.342(8) 0.097(4) 0.256(8) 0.011(5) 0.197(6) -0.096(5)
C36 0.184(4) 0.113(3) 0.202(4) 0.113(3) 0.143(3) 0.096(3)
N1 0.0588(13) 0.0565(16) 0.0438(13) 0.0033(12) 0.0200(12) 0.0206(13)
N2 0.0590(15) 0.0637(17) 0.0541(12) 0.0294(13) 0.0218(12) 0.0052(14)
N3 0.0434(13) 0.068(2) 0.0449(14) 0.0154(14) 0.0210(12) -0.0023(14)
N4 0.0580(16) 0.0419(14) 0.0792(19) 0.0371(13) 0.0267(14) 0.0072(13)
Ru1 0.03250(6) 0.03756(7) 0.03299(6) 0.01364(5) 0.01386(5) 0.00446(5)
S1 0.0270(3) 0.0673(5) 0.0429(4) 0.0114(4) 0.0088(3) 0.0063(3)
S2 0.0421(4) 0.0660(5) 0.0414(4) 0.0193(4) 0.0152(3) 0.0157(4)

loop_
_atom_type_symbol
_atom_type_description
_atom_type_scat_dispersion_real
_atom_type_scat_dispersion_imag
_atom_type_scat_source
C C 0.0033 0.0016 'International Tables Vol C Tables 4.2.6.8 and 6.1.1.4'
H H 0.0000 0.0000 'International Tables Vol C Tables 4.2.6.8 and 6.1.1.4'
N N 0.0061 0.0033 'International Tables Vol C Tables 4.2.6.8 and 6.1.1.4'
S S 0.1246 0.1234 'International Tables Vol C Tables 4.2.6.8 and 6.1.1.4'
Ru Ru -1.2594 0.8363 'International Tables Vol C Tables 4.2.6.8 and 6.1.1.4'
O O 0.0106 0.0060 'International Tables Vol C Tables 4.2.6.8 and 6.1.1.4'

loop_
_geom_angle_atom_site_label_1
_geom_angle_atom_site_label_2
_geom_angle_atom_site_label_3
_geom_angle
C6 C1 C2 118.8(3)
C6 C1 S1 122.8(3)
C2 C1 S1 117.3(3)
C1 C2 C3 120.3(5)
C1 C2 C7 123.4(4)
C3 C2 C7 116.3(5)
C2 C3 C4 113.9(5)
C5 C4 C3 120.5(5)
C4 C5 C6 119.9(7)
C1 C6 C5 126.1(5)
C1 C6 C8 116.7(4)
C5 C6 C8 117.1(5)
C14 C9 C10 122.4(4)
C14 C9 S2 122.7(4)
C10 C9 S2 114.9(3)
C15 C10 C11 123.6(6)
C15 C10 C9 128.0(5)
C11 C10 C9 108.2(5)
C12 C11 C10 124.3(6)
C13 C12 C11 116.9(6)
C12 C13 C14 130.2(8)
C13 C14 C16 120.7(6)
C13 C14 C9 117.2(6)
C16 C14 C9 122.0(4)
N1 C17 Ru1 174.4(3)
N1 C18 C21 111.6(3)
N1 C18 C20 105.0(4)
C21 C18 C20 126.3(6)
N1 C18 C19 109.9(5)
C21 C18 C19 109.0(6)
C20 C18 C19 93.1(6)
N2 C22 Ru1 173.3(3)
N2 C23 C25 105.7(5)
N2 C23 C26 106.7(4)
C25 C23 C26 105.1(6)
N2 C23 C24 108.9(4)
C25 C23 C24 111.0(4)
C26 C23 C24 118.6(5)
N3 C27 Ru1 172.1(4)
C31 C28 C30 128.0(5)
C31 C28 N3 107.5(4)
C30 C28 N3 106.9(5)
C31 C28 C29 106.4(5)
C30 C28 C29 101.1(5)
N3 C28 C29 104.7(3)
N4 C32 Ru1 174.9(3)
C34 C33 C35 104.3(6)
C34 C33 N4 110.0(4)
C35 C33 N4 102.0(5)
C34 C33 C36 124.4(6)
C35 C33 C36 99.4(6)
N4 C33 C36 113.1(4)
C17 N1 C18 167.6(4)
C22 N2 C23 169.3(4)
C27 N3 C28 174.0(5)
C32 N4 C33 171.3(4)
C27 Ru1 C22 84.77(16)
C27 Ru1 C32 95.24(16)
C22 Ru1 C32 179.45(15)
C27 Ru1 C17 179.70(16)
C22 Ru1 C17 95.43(13)
C32 Ru1 C17 84.56(12)
C27 Ru1 S2 85.22(10)
C22 Ru1 S2 87.42(10)
C32 Ru1 S2 92.03(9)
C17 Ru1 S2 95.01(7)
C27 Ru1 S1 94.31(10)
C22 Ru1 S1 92.56(10)
C32 Ru1 S1 87.99(9)
C17 Ru1 S1 85.46(7)
S2 Ru1 S1 179.54(4)
C1 S1 Ru1 111.09(10)
C9 S2 Ru1 113.61(12)

loop_
_geom_bond_atom_site_label_1
_geom_bond_atom_site_label_2
_geom_bond_distance
C1 C6 1.314(7)
C1 C2 1.360(7)
C1 S1 1.787(3)
C2 C3 1.465(7)
C2 C7 1.552(8)
C3 C4 1.529(11)
C4 C5 1.266(10)
C5 C6 1.375(6)
C6 C8 1.662(7)
C9 C14 1.429(6)
C9 C10 1.495(7)
C9 S2 1.769(4)
C10 C15 1.305(8)
C10 C11 1.485(7)
C11 C12 1.471(12)
C12 C13 1.173(12)
C13 C14 1.357(6)
C14 C16 1.413(9)
C17 N1 1.113(4)
C17 Ru1 2.054(2)
C18 N1 1.377(5)
C18 C21 1.417(7)
C18 C20 1.506(8)
C18 C19 1.547(10)
C22 N2 1.166(5)
C22 Ru1 1.987(4)
C23 N2 1.448(6)
C23 C25 1.470(9)
C23 C26 1.474(9)
C23 C24 1.582(7)
C27 N3 1.194(5)
C27 Ru1 1.917(4)
C28 C31 1.453(8)
C28 C30 1.514(9)
C28 N3 1.539(5)
C28 C29 1.552(7)
C32 N4 1.114(5)
C32 Ru1 2.028(3)
C33 C34 1.422(7)
C33 C35 1.461(10)
C33 N4 1.496(6)
C33 C36 1.516(8)
Ru1 S2 2.4427(9)
Ru1 S1 2.4558(7)
